data_1564038
loop_
_publ_author_name
'Mukherjee, Jhumpa'
'Sengupta, Arunava'
'Mukherjee, Rabindranath'

_publ_section_title
;
 Five-coordinate [(L2)2CuII(X)]z+ (X&#x00A0;=&#x00A0;H2O,
 z&#x00A0;=&#x00A0;2; X&#x00A0;=&#x00A0;N3&#x2212;, SCN&#x2212;,
 NO2&#x2212;, MeCO2&#x2212;, Cl&#x2212;, Br&#x2212;, z&#x00A0;=&#x00A0;1;
 L2&#x00A0;=&#x00A0;1-benzyl-[3-(2-pyridyl)]pyrazole) complexes:
 Structural index, EPR and redox potential correlations
;
_journal_name_full 'Inorganica Chimica Acta'
_journal_page_first 119899
_journal_paper_doi 10.1016/j.ica.2020.119899
_journal_volume 513
_journal_year 2020
_chemical_formula_moiety 'C30 H26 Br Cu N6, Cl O4, C2 H3 N'
_chemical_formula_sum 'C32 H29 Br Cl Cu N7 O4'
_chemical_formula_weight 754.52
_space_group_crystal_system triclinic
_space_group_IT_number 2
_space_group_name_Hall '-P 1'
_space_group_name_H-M_alt 'P -1'
_atom_sites_solution_hydrogens geom
_atom_sites_solution_primary dual
_cell_angle_alpha 74.810(3)
_cell_angle_beta 70.818(3)
_cell_angle_gamma 72.847(3)
_cell_formula_units_Z 2
_cell_length_a 11.4038(11)
_cell_length_b 11.4048(11)
_cell_length_c 13.4610(13)
_cell_measurement_reflns_used 7743
_cell_measurement_temperature 100(2)
_cell_measurement_theta_max 28.062
_cell_measurement_theta_min 2.368
_cell_volume 1553.3(3)
_computing_cell_refinement 'SAINT V6.36A (?, 2016)'
_computing_data_collection 'Bruker SMART APEX'
_computing_data_reduction 'SAINT V6.36A (?, 2016)'
_computing_molecular_graphics 'Olex2 (Dolomanov et al., 2009)'
_computing_publication_material 'Olex2 (Dolomanov et al., 2009)'
_computing_structure_refinement 'ShelXL (Sheldrick, 2015)'
_computing_structure_solution 'ShelXT (Sheldrick, 2015)'
_diffrn_ambient_temperature 100(2)
_diffrn_measured_fraction_theta_full 0.997
_diffrn_measured_fraction_theta_max 0.995
_diffrn_measurement_device_type 'CCD area detector'
_diffrn_measurement_method 'phi and omega scans'
_diffrn_radiation_type MoK\a
_diffrn_radiation_wavelength 0.71073
_diffrn_reflns_av_R_equivalents 0.0373
_diffrn_reflns_av_unetI/netI 0.0370
_diffrn_reflns_Laue_measured_fraction_full 0.997
_diffrn_reflns_Laue_measured_fraction_max 0.995
_diffrn_reflns_limit_h_max 15
_diffrn_reflns_limit_h_min -15
_diffrn_reflns_limit_k_max 15
_diffrn_reflns_limit_k_min -15
_diffrn_reflns_limit_l_max 18
_diffrn_reflns_limit_l_min -17
_diffrn_reflns_number 25462
_diffrn_reflns_point_group_measured_fraction_full 0.997
_diffrn_reflns_point_group_measured_fraction_max 0.995
_diffrn_reflns_theta_full 25.242
_diffrn_reflns_theta_max 28.372
_diffrn_reflns_theta_min 2.343
_diffrn_source 'fine focused sealed tube'
_exptl_absorpt_coefficient_mu 2.126
_exptl_absorpt_correction_T_max 0.935
_exptl_absorpt_correction_T_min 0.694942
_exptl_absorpt_correction_type empirical
_exptl_crystal_colour green
_exptl_crystal_density_diffrn 1.613
_exptl_crystal_density_meas .
_exptl_crystal_density_method 'not measured'
_exptl_crystal_description block
_exptl_crystal_F_000 766
_exptl_crystal_size_max 0.2
_exptl_crystal_size_mid 0.12
_exptl_crystal_size_min 0.07
_exptl_transmission_factor_max 28.31
_exptl_transmission_factor_min 1.79
_refine_diff_density_max 1.656
_refine_diff_density_min -2.739
_refine_diff_density_rms 0.159
_refine_ls_extinction_coef .
_refine_ls_extinction_method none
_refine_ls_goodness_of_fit_ref 1.060
_refine_ls_hydrogen_treatment constr
_refine_ls_matrix_type full
_refine_ls_number_parameters 416
_refine_ls_number_reflns 7743
_refine_ls_number_restraints 0
_refine_ls_restrained_S_all 1.060
_refine_ls_R_factor_all 0.0610
_refine_ls_R_factor_gt 0.0548
_refine_ls_shift/su_max 0.001
_refine_ls_shift/su_mean 0.000
_refine_ls_structure_factor_coef Fsqd
_refine_ls_weighting_details 'w=1/[\s^2^(Fo^2^)+(0.0719P)^2^+10.2991P] where P=(Fo^2^+2Fc^2^)/3'
_refine_ls_weighting_scheme calc
_refine_ls_wR_factor_gt 0.1597
_refine_ls_wR_factor_ref 0.1653
_reflns_Friedel_coverage 0.000
_reflns_Friedel_fraction_full .
_reflns_Friedel_fraction_max .
_reflns_number_gt 6884
_reflns_number_total 7743
_reflns_threshold_expression 'I > 2\s(I)'
_cod_data_source_file 1.cif
_cod_data_source_block 7
_cod_database_code 1564038
_shelx_space_group_comment
;
The symmetry employed for this shelxl refinement is uniquely defined
by the following loop, which should always be used as a source of
symmetry information in preference to the above space-group names.
They are only intended as comments.
;
_shelx_estimated_absorpt_t_max 0.935
_shelx_estimated_absorpt_t_min 0.912
_olex2_refinement_description
;
1. Fixed Uiso
 At 1.2 times of:
  All C(H) groups, All C(H,H) groups
 At 1.5 times of:
  All C(H,H,H) groups
2.a Secondary CH2 refined with riding coordinates:
 C00U(H00A,H00B), C016(H01A,H01B)
2.b Aromatic/amide H refined with riding coordinates:
 C00H(H00H), C00J(H00J), C00K(H00K), C00L(H00L), C00M(H00M), C00N(H00N),
 C00Q(H00Q), C00R(H00R), C00S(H00S), C00T(H00T), C00V(H00V), C00W(H00W),
 C00X(H00X), C00Y(H00Y), C00Z(H00Z), C011(H011), C012(H012), C013(H013),
 C014(H014), C015(H015), C017(H017), C019(H019)
2.c Idealised Me refined as rotating group:
 C01A(H01C,H01D,H01E)
;

loop_
_space_group_symop_operation_xyz
'x, y, z'
'-x, -y, -z'

loop_
_atom_site_label
_atom_site_type_symbol
_atom_site_fract_x
_atom_site_fract_y
_atom_site_fract_z
_atom_site_U_iso_or_equiv
_atom_site_adp_type
_atom_site_occupancy
_atom_site_site_symmetry_order
_atom_site_calc_flag
_atom_site_refinement_flags_posn
_atom_site_refinement_flags_adp
_atom_site_refinement_flags_occupancy
_atom_site_disorder_assembly
_atom_site_disorder_group
Cu1 Cu 0.48900(4) 0.03492(4) 0.76748(3) 0.00851(12) Uani 1 1 d . . . . .
Br1 Br 0.58329(4) -0.18156(4) 0.76578(3) 0.02291(13) Uani 1 1 d . . . . .
Cl1 Cl 0.16036(8) 0.67187(8) 0.91899(7) 0.01192(18) Uani 1 1 d . . . . .
O3 O 0.2844(3) 0.6734(3) 0.9220(3) 0.0244(7) Uani 1 1 d . . . . .
O2 O 0.0797(3) 0.7967(3) 0.9215(3) 0.0223(6) Uani 1 1 d . . . . .
N5 N 0.3665(3) 0.1617(3) 0.8667(2) 0.0087(5) Uani 1 1 d . . . . .
O1 O 0.1715(3) 0.6329(4) 0.8230(3) 0.0300(8) Uani 1 1 d . . . . .
N2 N 0.5527(3) 0.1513(3) 0.6109(2) 0.0102(6) Uani 1 1 d . . . . .
N1 N 0.3656(3) 0.0283(3) 0.6927(2) 0.0097(6) Uani 1 1 d . . . . .
O4 O 0.1049(3) 0.5883(3) 1.0116(3) 0.0280(8) Uani 1 1 d . . . . .
N3 N 0.6400(3) 0.2181(3) 0.5506(2) 0.0116(6) Uani 1 1 d . . . . .
N4 N 0.6092(3) 0.0491(3) 0.8426(2) 0.0106(6) Uani 1 1 d . . . . .
N6 N 0.2468(3) 0.2341(3) 0.8894(2) 0.0104(6) Uani 1 1 d . . . . .
C00E C 0.5616(3) 0.1294(3) 0.9116(3) 0.0097(6) Uani 1 1 d . . . . .
C00F C 0.4286(4) 0.1948(3) 0.9206(3) 0.0096(6) Uani 1 1 d . . . . .
C00G C 0.6745(3) 0.3264(3) 0.6718(3) 0.0118(7) Uani 1 1 d . . . . .
C00H C 0.6342(4) 0.1474(4) 0.9687(3) 0.0126(7) Uani 1 1 d . . . . .
H00H H 0.599131 0.202670 1.016463 0.015 Uiso 1 1 calc R . . . .
C00I C 0.4787(3) 0.1599(3) 0.5483(3) 0.0104(6) Uani 1 1 d . . . . .
C00J C 0.6222(4) 0.2685(4) 0.4522(3) 0.0152(7) Uani 1 1 d . . . . .
H00J H 0.671022 0.317730 0.397629 0.018 Uiso 1 1 calc R . . . .
C00K C 0.1966(4) -0.0475(4) 0.6821(3) 0.0138(7) Uani 1 1 d . . . . .
H00K H 0.135143 -0.094297 0.714762 0.017 Uiso 1 1 calc R . . . .
C00L C 0.2780(4) -0.0410(3) 0.7364(3) 0.0121(7) Uani 1 1 d . . . . .
H00L H 0.271854 -0.086244 0.805570 0.014 Uiso 1 1 calc R . . . .
C00M C 0.7314(4) -0.0153(4) 0.8286(3) 0.0146(7) Uani 1 1 d . . . . .
H00M H 0.764118 -0.071041 0.781232 0.018 Uiso 1 1 calc R . . . .
C00N C 0.5549(4) 0.4078(4) 0.6780(3) 0.0130(7) Uani 1 1 d . . . . .
H00N H 0.507648 0.407572 0.633373 0.016 Uiso 1 1 calc R . . . .
C00O C 0.3783(3) 0.0908(3) 0.5910(3) 0.0098(6) Uani 1 1 d . . . . .
N00P N -0.0092(4) 0.8173(5) 0.6187(4) 0.0326(9) Uani 1 1 d . . . . .
C00Q C 0.7606(4) 0.0813(4) 0.9531(3) 0.0156(7) Uani 1 1 d . . . . .
H00Q H 0.811574 0.092549 0.989836 0.019 Uiso 1 1 calc R . . . .
C00R C 0.7434(4) 0.3304(4) 0.7381(3) 0.0182(8) Uani 1 1 d . . . . .
H00R H 0.823498 0.277098 0.734454 0.022 Uiso 1 1 calc R . . . .
C00S C 0.5180(4) 0.2333(3) 0.4476(3) 0.0135(7) Uani 1 1 d . . . . .
H00S H 0.482257 0.253781 0.390621 0.016 Uiso 1 1 calc R . . . .
C00T C 0.8100(4) -0.0015(4) 0.8823(3) 0.0157(7) Uani 1 1 d . . . . .
H00T H 0.894164 -0.046912 0.871117 0.019 Uiso 1 1 calc R . . . .
C00U C 0.7321(4) 0.2362(4) 0.5949(3) 0.0150(7) Uani 1 1 d . . . . .
H00A H 0.799099 0.267005 0.536717 0.018 Uiso 1 1 calc R . . . .
H00B H 0.770830 0.156280 0.631649 0.018 Uiso 1 1 calc R . . . .
C00V C 0.2087(4) 0.0178(4) 0.5771(3) 0.0144(7) Uani 1 1 d . . . . .
H00V H 0.155234 0.015167 0.538781 0.017 Uiso 1 1 calc R . . . .
C00W C 0.5058(4) 0.4892(4) 0.7505(3) 0.0175(8) Uani 1 1 d . . . . .
H00W H 0.425729 0.542642 0.754343 0.021 Uiso 1 1 calc R . . . .
C00X C 0.3486(4) 0.2893(3) 0.9772(3) 0.0134(7) Uani 1 1 d . . . . .
H00X H 0.368796 0.327974 1.020243 0.016 Uiso 1 1 calc R . . . .
C00Y C 0.5755(5) 0.4912(4) 0.8168(3) 0.0212(8) Uani 1 1 d . . . . .
H00Y H 0.542007 0.545048 0.865691 0.025 Uiso 1 1 calc R . . . .
C00Z C 0.3013(4) 0.0863(3) 0.5309(3) 0.0126(7) Uani 1 1 d . . . . .
H00Z H 0.312092 0.128851 0.460561 0.015 Uiso 1 1 calc R . . . .
C010 C 0.1595(3) 0.3008(3) 0.7321(3) 0.0114(7) Uani 1 1 d . . . . .
C011 C 0.2340(4) 0.3120(3) 0.9550(3) 0.0142(7) Uani 1 1 d . . . . .
H011 H 0.160507 0.370383 0.980396 0.017 Uiso 1 1 calc R . . . .
C012 C 0.6953(5) 0.4125(4) 0.8100(3) 0.0224(9) Uani 1 1 d . . . . .
H012 H 0.743347 0.414559 0.853304 0.027 Uiso 1 1 calc R . . . .
C013 C 0.2394(4) 0.3833(4) 0.6835(3) 0.0134(7) Uani 1 1 d . . . . .
H013 H 0.288360 0.396832 0.720938 0.016 Uiso 1 1 calc R . . . .
C014 C 0.2459(4) 0.4454(4) 0.5786(3) 0.0169(7) Uani 1 1 d . . . . .
H014 H 0.300625 0.499340 0.545841 0.020 Uiso 1 1 calc R . . . .
C015 C 0.1723(4) 0.4281(4) 0.5226(3) 0.0193(8) Uani 1 1 d . . . . .
H015 H 0.177626 0.469668 0.452461 0.023 Uiso 1 1 calc R . . . .
C016 C 0.1490(3) 0.2287(4) 0.8450(3) 0.0131(7) Uani 1 1 d . . . . .
H01A H 0.066052 0.261538 0.890545 0.016 Uiso 1 1 calc R . . . .
H01B H 0.154113 0.142120 0.845703 0.016 Uiso 1 1 calc R . . . .
C017 C 0.0846(4) 0.2845(4) 0.6760(3) 0.0154(7) Uani 1 1 d . . . . .
H017 H 0.030042 0.230354 0.708339 0.019 Uiso 1 1 calc R . . . .
C018 C -0.0375(4) 0.7312(4) 0.6754(4) 0.0210(8) Uani 1 1 d . . . . .
C019 C 0.0903(4) 0.3482(4) 0.5717(4) 0.0200(8) Uani 1 1 d . . . . .
H019 H 0.039179 0.337256 0.535027 0.024 Uiso 1 1 calc R . . . .
C01A C -0.0752(4) 0.6204(4) 0.7478(4) 0.0255(9) Uani 1 1 d . . . . .
H01C H -0.042708 0.551120 0.710752 0.038 Uiso 1 1 calc GR . . . .
H01D H -0.166609 0.635807 0.772108 0.038 Uiso 1 1 calc GR . . . .
H01E H -0.041218 0.601266 0.808100 0.038 Uiso 1 1 calc GR . . . .

loop_
_atom_site_aniso_label
_atom_site_aniso_U_11
_atom_site_aniso_U_22
_atom_site_aniso_U_33
_atom_site_aniso_U_23
_atom_site_aniso_U_13
_atom_site_aniso_U_12
Cu1 0.0091(2) 0.0079(2) 0.0082(2) -0.00289(15) -0.00264(15) 0.00009(15)
Br1 0.0272(2) 0.0207(2) 0.0202(2) -0.00413(16) -0.00743(17) -0.00328(17)
Cl1 0.0089(4) 0.0135(4) 0.0123(4) -0.0043(3) -0.0010(3) -0.0014(3)
O3 0.0123(14) 0.0354(18) 0.0318(17) -0.0166(14) -0.0075(12) -0.0041(12)
O2 0.0184(15) 0.0134(14) 0.0226(15) 0.0013(11) -0.0010(12) 0.0054(11)
N5 0.0090(13) 0.0066(13) 0.0071(13) -0.0021(10) 0.0003(11) 0.0012(10)
O1 0.0271(17) 0.047(2) 0.0242(17) -0.0226(15) -0.0112(14) -0.0019(15)
N2 0.0104(14) 0.0100(14) 0.0067(13) -0.0010(11) 0.0017(11) -0.0020(11)
N1 0.0099(14) 0.0091(13) 0.0083(13) -0.0019(11) -0.0014(11) -0.0004(11)
O4 0.0290(17) 0.0138(14) 0.0263(17) -0.0003(12) 0.0098(14) -0.0056(12)
N3 0.0111(14) 0.0118(14) 0.0098(14) -0.0022(11) 0.0012(11) -0.0038(11)
N4 0.0118(14) 0.0091(13) 0.0107(13) -0.0026(11) -0.0033(11) -0.0009(11)
N6 0.0111(14) 0.0092(13) 0.0072(13) -0.0018(11) -0.0013(11) 0.0021(11)
C00E 0.0138(16) 0.0073(15) 0.0068(14) -0.0001(12) -0.0020(12) -0.0024(12)
C00F 0.0143(16) 0.0072(15) 0.0054(14) 0.0000(12) -0.0022(12) -0.0012(12)
C00G 0.0098(16) 0.0136(16) 0.0098(15) 0.0022(13) -0.0005(13) -0.0055(13)
C00H 0.0161(18) 0.0135(16) 0.0091(15) -0.0010(13) -0.0036(13) -0.0053(14)
C00I 0.0125(16) 0.0082(15) 0.0086(15) -0.0022(12) -0.0015(13) -0.0006(12)
C00J 0.0227(19) 0.0119(16) 0.0074(16) 0.0007(13) 0.0001(14) -0.0052(14)
C00K 0.0114(16) 0.0165(18) 0.0133(17) -0.0034(14) -0.0021(13) -0.0040(13)
C00L 0.0130(16) 0.0128(16) 0.0101(15) -0.0019(13) -0.0030(13) -0.0030(13)
C00M 0.0125(17) 0.0138(17) 0.0176(18) -0.0048(14) -0.0054(14) 0.0003(14)
C00N 0.0107(16) 0.0170(17) 0.0109(16) -0.0025(13) -0.0026(13) -0.0033(14)
C00O 0.0098(15) 0.0077(15) 0.0080(15) -0.0029(12) -0.0010(12) 0.0030(12)
N00P 0.032(2) 0.039(2) 0.027(2) -0.0022(18) -0.0031(18) -0.0160(19)
C00Q 0.0171(18) 0.0193(18) 0.0130(17) -0.0001(14) -0.0062(14) -0.0077(15)
C00R 0.0147(18) 0.0216(19) 0.0192(19) 0.0041(15) -0.0084(15) -0.0081(15)
C00S 0.0175(18) 0.0115(16) 0.0085(16) -0.0005(13) -0.0018(13) -0.0018(13)
C00T 0.0110(16) 0.0167(18) 0.0168(18) -0.0005(14) -0.0045(14) -0.0008(14)
C00U 0.0087(16) 0.0188(18) 0.0144(17) -0.0029(14) -0.0006(13) -0.0017(13)
C00V 0.0134(17) 0.0169(18) 0.0128(17) -0.0039(14) -0.0051(14) -0.0005(14)
C00W 0.0213(19) 0.0151(18) 0.0147(17) -0.0027(14) -0.0032(15) -0.0040(15)
C00X 0.0198(18) 0.0102(16) 0.0091(15) -0.0042(13) -0.0033(14) -0.0003(14)
C00Y 0.037(2) 0.0179(19) 0.0135(17) -0.0014(15) -0.0063(17) -0.0147(18)
C00Z 0.0137(17) 0.0118(16) 0.0103(15) -0.0021(13) -0.0050(13) 0.0024(13)
C010 0.0085(15) 0.0108(16) 0.0112(16) -0.0026(13) -0.0013(13) 0.0020(12)
C011 0.0183(18) 0.0095(16) 0.0096(16) -0.0046(13) -0.0015(14) 0.0042(13)
C012 0.033(2) 0.024(2) 0.0195(19) 0.0032(16) -0.0144(18) -0.0186(18)
C013 0.0128(17) 0.0146(17) 0.0127(17) -0.0015(13) -0.0037(13) -0.0035(13)
C014 0.0177(18) 0.0145(17) 0.0144(17) 0.0015(14) -0.0030(15) -0.0026(14)
C015 0.023(2) 0.0179(19) 0.0130(17) -0.0020(14) -0.0095(16) 0.0050(15)
C016 0.0078(15) 0.0166(17) 0.0105(16) -0.0019(13) 0.0005(13) -0.0003(13)
C017 0.0093(16) 0.0151(17) 0.0217(19) -0.0033(14) -0.0069(14) 0.0005(13)
C018 0.0149(18) 0.027(2) 0.021(2) -0.0109(17) -0.0015(15) -0.0023(16)
C019 0.021(2) 0.0181(19) 0.024(2) -0.0052(16) -0.0164(17) 0.0033(15)
C01A 0.020(2) 0.022(2) 0.031(2) -0.0024(18) -0.0032(18) -0.0051(17)

loop_
_atom_type_symbol
_atom_type_description
_atom_type_scat_dispersion_real
_atom_type_scat_dispersion_imag
_atom_type_scat_source
C C 0.0033 0.0016 'International Tables Vol C Tables 4.2.6.8 and 6.1.1.4'
H H 0.0000 0.0000 'International Tables Vol C Tables 4.2.6.8 and 6.1.1.4'
Br Br -0.2901 2.4595 'International Tables Vol C Tables 4.2.6.8 and 6.1.1.4'
Cl Cl 0.1484 0.1585 'International Tables Vol C Tables 4.2.6.8 and 6.1.1.4'
Cu Cu 0.3201 1.2651 'International Tables Vol C Tables 4.2.6.8 and 6.1.1.4'
N N 0.0061 0.0033 'International Tables Vol C Tables 4.2.6.8 and 6.1.1.4'
O O 0.0106 0.0060 'International Tables Vol C Tables 4.2.6.8 and 6.1.1.4'

loop_
_geom_angle_atom_site_label_1
_geom_angle_atom_site_label_2
_geom_angle_atom_site_label_3
_geom_angle
_geom_angle_site_symmetry_1
_geom_angle_site_symmetry_3
N5 Cu1 Br1 143.16(8) . .
N5 Cu1 N2 104.99(11) . .
N2 Cu1 Br1 111.83(8) . .
N1 Cu1 Br1 89.97(9) . .
N1 Cu1 N5 98.41(12) . .
N1 Cu1 N2 78.81(12) . .
N1 Cu1 N4 177.59(12) . .
N4 Cu1 Br1 92.44(9) . .
N4 Cu1 N5 79.61(12) . .
N4 Cu1 N2 100.33(12) . .
O3 Cl1 O2 108.7(2) . .
O3 Cl1 O4 109.6(2) . .
O1 Cl1 O3 109.2(2) . .
O1 Cl1 O2 110.1(2) . .
O1 Cl1 O4 110.5(2) . .
O4 Cl1 O2 108.57(19) . .
N6 N5 Cu1 142.3(2) . .
C00F N5 Cu1 111.9(2) . .
C00F N5 N6 105.3(3) . .
N3 N2 Cu1 144.4(3) . .
C00I N2 Cu1 110.2(2) . .
C00I N2 N3 105.4(3) . .
C00L N1 Cu1 123.2(2) . .
C00L N1 C00O 119.3(3) . .
C00O N1 Cu1 117.3(2) . .
N2 N3 C00J 111.4(3) . .
N2 N3 C00U 120.9(3) . .
C00J N3 C00U 127.5(3) . .
C00E N4 Cu1 116.4(2) . .
C00M N4 Cu1 124.7(3) . .
C00M N4 C00E 118.9(3) . .
N5 N6 C011 111.1(3) . .
N5 N6 C016 122.9(3) . .
C011 N6 C016 126.0(3) . .
N4 C00E C00F 114.5(3) . .
N4 C00E C00H 122.1(3) . .
C00H C00E C00F 123.4(3) . .
N5 C00F C00E 117.2(3) . .
N5 C00F C00X 111.0(3) . .
C00X C00F C00E 131.8(3) . .
C00N C00G C00U 122.6(3) . .
C00R C00G C00N 118.4(4) . .
C00R C00G C00U 119.0(4) . .
C00E C00H C00Q 118.7(3) . .
N2 C00I C00O 117.8(3) . .
N2 C00I C00S 111.2(3) . .
C00S C00I C00O 130.9(3) . .
N3 C00J C00S 107.6(3) . .
C00L C00K C00V 118.6(4) . .
N1 C00L C00K 122.3(3) . .
N4 C00M C00T 122.2(4) . .
C00W C00N C00G 120.5(4) . .
N1 C00O C00I 115.8(3) . .
N1 C00O C00Z 121.4(3) . .
C00Z C00O C00I 122.8(3) . .
C00T C00Q C00H 119.4(4) . .
C00G C00R C012 121.4(4) . .
C00J C00S C00I 104.4(3) . .
C00M C00T C00Q 118.7(4) . .
N3 C00U C00G 113.2(3) . .
C00Z C00V C00K 119.2(4) . .
C00Y C00W C00N 120.4(4) . .
C011 C00X C00F 104.7(3) . .
C012 C00Y C00W 119.7(4) . .
C00V C00Z C00O 119.2(3) . .
C013 C010 C016 122.6(3) . .
C017 C010 C013 119.3(3) . .
C017 C010 C016 118.1(3) . .
N6 C011 C00X 107.9(3) . .
C00Y C012 C00R 119.7(4) . .
C010 C013 C014 119.7(4) . .
C015 C014 C013 120.9(4) . .
C014 C015 C019 119.5(4) . .
N6 C016 C010 113.7(3) . .
C010 C017 C019 120.6(4) . .
N00P C018 C01A 179.3(5) . .
C015 C019 C017 120.0(4) . .

loop_
_geom_bond_atom_site_label_1
_geom_bond_atom_site_label_2
_geom_bond_distance
_geom_bond_site_symmetry_2
Cu1 Br1 2.3874(6) .
Cu1 N5 2.102(3) .
Cu1 N2 2.198(3) .
Cu1 N1 2.008(3) .
Cu1 N4 2.014(3) .
Cl1 O3 1.434(3) .
Cl1 O2 1.451(3) .
Cl1 O1 1.429(3) .
Cl1 O4 1.441(3) .
N5 N6 1.353(4) .
N5 C00F 1.346(5) .
N2 N3 1.349(4) .
N2 C00I 1.345(5) .
N1 C00L 1.343(5) .
N1 C00O 1.350(5) .
N3 C00J 1.355(5) .
N3 C00U 1.450(5) .
N4 C00E 1.348(5) .
N4 C00M 1.347(5) .
N6 C011 1.357(5) .
N6 C016 1.449(5) .
C00E C00F 1.459(5) .
C00E C00H 1.386(5) .
C00F C00X 1.403(5) .
C00G C00N 1.396(5) .
C00G C00R 1.385(5) .
C00G C00U 1.508(5) .
C00H C00Q 1.390(6) .
C00I C00O 1.458(5) .
C00I C00S 1.402(5) .
C00J C00S 1.384(6) .
C00K C00L 1.385(5) .
C00K C00V 1.396(5) .
C00M C00T 1.386(5) .
C00N C00W 1.392(5) .
C00O C00Z 1.394(5) .
N00P C018 1.133(6) .
C00Q C00T 1.387(6) .
C00R C012 1.393(6) .
C00V C00Z 1.383(6) .
C00W C00Y 1.385(6) .
C00X C011 1.372(6) .
C00Y C012 1.384(7) .
C010 C013 1.391(5) .
C010 C016 1.512(5) .
C010 C017 1.388(5) .
C013 C014 1.393(5) .
C014 C015 1.380(6) .
C015 C019 1.386(7) .
C017 C019 1.391(6) .
C018 C01A 1.461(6) .
